data_7040489
loop_
_publ_author_name
'Li, Chuan-Ti'
'Zhao, Yi-Fan'
'Hu, Huai-Ming'
'Zhao, Hui'
'Wang, Xiaofang'
'Xue, Ganglin'

_publ_section_title
;
 Lanthanide coordination frameworks constructed from
 3,3',4,4'-diphenylsulfonetetracarboxylic and 1,10-phenanthroline:
 synthesis, crystal structures and luminescence properties.
;
_journal_issue 39
_journal_name_full 'Dalton transactions (Cambridge, England : 2003)'
_journal_page_first 15436
_journal_paper_doi 10.1039/c6dt02646j
_journal_volume 45
_journal_year 2016
_chemical_formula_sum 'C56 H38 N4 Nd2 O25 S2'
_chemical_formula_weight 1519.50
_chemical_name_systematic
; 
 ? 
;
_space_group_IT_number 2
_symmetry_cell_setting triclinic
_symmetry_space_group_name_Hall '-P 1'
_symmetry_space_group_name_H-M 'P -1'
_atom_sites_solution_hydrogens geom
_atom_sites_solution_primary direct
_atom_sites_solution_secondary difmap
_audit_creation_method SHELXL-97
_audit_update_record
;
2016-07-01 deposited with the CCDC.
2016-08-25 downloaded from the CCDC.
;
_cell_angle_alpha 109.448(2)
_cell_angle_beta 105.460(2)
_cell_angle_gamma 90.611(2)
_cell_formula_units_Z 1
_cell_length_a 10.5704(13)
_cell_length_b 11.6325(13)
_cell_length_c 12.0347(14)
_cell_measurement_reflns_used 3237
_cell_measurement_temperature 296(2)
_cell_measurement_theta_max 26.19
_cell_measurement_theta_min 2.70
_cell_volume 1336.8(3)
_computing_cell_refinement 'Bruker SAINT'
_computing_data_collection 'Bruker APEX2'
_computing_data_reduction 'Bruker SAINT'
_computing_molecular_graphics 'Bruker SHELXTL'
_computing_publication_material 'Bruker SHELXTL'
_computing_structure_refinement 'SHELXL-97 (Sheldrick, 2008)'
_computing_structure_solution 'SHELXS-97 (Sheldrick, 2008)'
_diffrn_ambient_temperature 296(2)
_diffrn_measured_fraction_theta_full 0.982
_diffrn_measured_fraction_theta_max 0.982
_diffrn_measurement_device_type 'Bruker APEX-II CCD'
_diffrn_measurement_method '\f and \w scans'
_diffrn_radiation_monochromator graphite
_diffrn_radiation_source 'fine-focus sealed tube'
_diffrn_radiation_type MoK\a
_diffrn_radiation_wavelength 0.71073
_diffrn_reflns_av_R_equivalents 0.0201
_diffrn_reflns_av_sigmaI/netI 0.0461
_diffrn_reflns_limit_h_max 12
_diffrn_reflns_limit_h_min -12
_diffrn_reflns_limit_k_max 11
_diffrn_reflns_limit_k_min -13
_diffrn_reflns_limit_l_max 14
_diffrn_reflns_limit_l_min -14
_diffrn_reflns_number 6671
_diffrn_reflns_theta_full 25.05
_diffrn_reflns_theta_max 25.05
_diffrn_reflns_theta_min 1.87
_exptl_absorpt_coefficient_mu 2.096
_exptl_absorpt_correction_T_max 0.803
_exptl_absorpt_correction_T_min 0.702
_exptl_absorpt_correction_type multi-scan
_exptl_absorpt_process_details sadabs
_exptl_crystal_colour purple
_exptl_crystal_density_diffrn 1.887
_exptl_crystal_density_method 'not measured'
_exptl_crystal_description block
_exptl_crystal_F_000 754
_exptl_crystal_size_max 0.20
_exptl_crystal_size_mid 0.14
_exptl_crystal_size_min 0.10
_refine_diff_density_max 0.700
_refine_diff_density_min -0.854
_refine_diff_density_rms 0.106
_refine_ls_extinction_method none
_refine_ls_goodness_of_fit_ref 1.095
_refine_ls_hydrogen_treatment mixed
_refine_ls_matrix_type full
_refine_ls_number_parameters 419
_refine_ls_number_reflns 4659
_refine_ls_number_restraints 4
_refine_ls_restrained_S_all 1.095
_refine_ls_R_factor_all 0.0389
_refine_ls_R_factor_gt 0.0353
_refine_ls_shift/su_max 0.002
_refine_ls_shift/su_mean 0.000
_refine_ls_structure_factor_coef Fsqd
_refine_ls_weighting_details 'calc w=1/[\s^2^(Fo^2^)+(0.0264P)^2^+2.2378P] where P=(Fo^2^+2Fc^2^)/3'
_refine_ls_weighting_scheme calc
_refine_ls_wR_factor_gt 0.0743
_refine_ls_wR_factor_ref 0.0762
_reflns_number_gt 4376
_reflns_number_total 4659
_reflns_threshold_expression >2sigma(I)
_cod_data_source_file c6dt02646j2.cif
_cod_data_source_block nw2059_0m
_cod_depositor_comments
;
The following automatic conversions were performed:

'_symmetry_cell_setting' value 'Triclinic' changed to 'triclinic'
according to
/usr/data/users/saulius/crontab/automatic-downloads/rss-feeds/RSC/lib/dictionaries/cif_core.dic
dictionary named 'cif_core.dic' version 2.4.2 from 2011-04-26.

Automatic conversion script
Id: cif_fix_values 4268 2015-11-12 08:31:59Z antanas 

 Adding full bibliography for 7040480--7040491.cif.
;
_cod_original_sg_symbol_H-M P-1
_cod_database_code 7040489

loop_
_symmetry_equiv_pos_as_xyz
'x, y, z'
'-x, -y, -z'

loop_
_atom_site_label
_atom_site_type_symbol
_atom_site_fract_x
_atom_site_fract_y
_atom_site_fract_z
_atom_site_U_iso_or_equiv
_atom_site_adp_type
_atom_site_occupancy
_atom_site_symmetry_multiplicity
_atom_site_calc_flag
_atom_site_refinement_flags
Nd1 Nd 0.50366(2) 0.74735(2) -0.03522(2) 0.01729(8) Uani 1 1 d .
S1 S -0.02091(12) 0.79590(11) 0.32019(10) 0.0256(3) Uani 1 1 d .
N1 N 0.5917(4) 0.8057(4) -0.1998(4) 0.0316(10) Uani 1 1 d .
N2 N 0.3787(4) 0.6359(4) -0.2728(4) 0.0272(9) Uani 1 1 d .
O1 O 0.3459(4) 0.7891(3) 0.0956(3) 0.0360(9) Uani 1 1 d .
O2 O 0.3267(3) 0.6023(3) -0.0394(3) 0.0274(7) Uani 1 1 d .
O3 O 0.4167(3) 0.4584(3) 0.1170(3) 0.0269(7) Uani 1 1 d .
O4 O 0.2534(3) 0.3108(3) 0.0103(3) 0.0327(8) Uani 1 1 d .
O5 O 0.0074(5) 0.7026(4) 0.7373(4) 0.0599(13) Uani 1 1 d .
O6 O 0.0767(4) 0.8925(3) 0.8703(3) 0.0406(9) Uani 1 1 d .
H6 H 0.0593 0.8646 0.9194 0.061 Uiso 1 1 calc R
O7 O 0.3609(3) 0.8846(3) 0.8983(3) 0.0301(8) Uani 1 1 d .
O8 O 0.3651(4) 1.0722(3) 0.8923(3) 0.0383(9) Uani 1 1 d .
O9 O -0.1449(3) 0.7407(3) 0.3178(3) 0.0347(8) Uani 1 1 d .
O10 O -0.0164(4) 0.9020(3) 0.2848(3) 0.0353(9) Uani 1 1 d .
C1 C 0.6916(5) 0.8913(5) -0.1659(6) 0.0441(14) Uani 1 1 d .
H1 H 0.7250 0.9370 -0.0826 0.053 Uiso 1 1 calc R
C2 C 0.7501(6) 0.9172(6) -0.2476(6) 0.0534(17) Uani 1 1 d .
H2 H 0.8218 0.9769 -0.2191 0.064 Uiso 1 1 calc R
C3 C 0.6988(7) 0.8524(6) -0.3706(6) 0.0524(17) Uani 1 1 d .
H3 H 0.7374 0.8660 -0.4268 0.063 Uiso 1 1 calc R
C4 C 0.5888(6) 0.7658(5) -0.4119(5) 0.0422(14) Uani 1 1 d .
C5 C 0.5260(7) 0.6984(7) -0.5403(6) 0.0589(18) Uani 1 1 d .
H5 H 0.5609 0.7109 -0.5991 0.071 Uiso 1 1 calc R
C6 C 0.4184(8) 0.6184(7) -0.5767(5) 0.0612(19) Uani 1 1 d .
H6A H 0.3788 0.5775 -0.6602 0.073 Uiso 1 1 calc R
C7 C 0.3635(6) 0.5949(5) -0.4882(5) 0.0393(13) Uani 1 1 d .
C8 C 0.2494(6) 0.5139(6) -0.5223(5) 0.0523(17) Uani 1 1 d .
H8 H 0.2057 0.4725 -0.6049 0.063 Uiso 1 1 calc R
C9 C 0.2029(6) 0.4963(5) -0.4325(5) 0.0487(16) Uani 1 1 d .
H9 H 0.1267 0.4440 -0.4531 0.058 Uiso 1 1 calc R
C10 C 0.2716(5) 0.5578(5) -0.3110(5) 0.0374(13) Uani 1 1 d .
H10 H 0.2399 0.5431 -0.2513 0.045 Uiso 1 1 calc R
C11 C 0.4251(5) 0.6562(4) -0.3609(4) 0.0283(11) Uani 1 1 d .
C12 C 0.5386(5) 0.7432(5) -0.3216(4) 0.0295(11) Uani 1 1 d .
C13 C 0.3018(5) 0.6785(4) 0.0539(4) 0.0251(10) Uani 1 1 d .
C14 C 0.2150(4) 0.6339(4) 0.1151(4) 0.0206(10) Uani 1 1 d .
C15 C 0.1449(4) 0.7187(4) 0.1787(4) 0.0235(10) Uani 1 1 d .
H15 H 0.1582 0.8008 0.1875 0.028 Uiso 1 1 calc R
C16 C 0.0558(4) 0.6825(4) 0.2290(4) 0.0210(10) Uani 1 1 d .
C17 C 0.0312(5) 0.5599(4) 0.2130(4) 0.0278(11) Uani 1 1 d .
H17 H -0.0330 0.5347 0.2424 0.033 Uiso 1 1 calc R
C18 C 0.1031(5) 0.4761(4) 0.1532(4) 0.0261(10) Uani 1 1 d .
H18 H 0.0873 0.3938 0.1426 0.031 Uiso 1 1 calc R
C19 C 0.1989(4) 0.5120(4) 0.1083(4) 0.0215(10) Uani 1 1 d .
C20 C 0.2955(5) 0.4213(4) 0.0730(4) 0.0233(10) Uani 1 1 d .
C21 C 0.0661(5) 0.8027(5) 0.7658(4) 0.0312(12) Uani 1 1 d .
C22 C 0.1229(4) 0.8395(4) 0.6792(4) 0.0211(10) Uani 1 1 d .
C23 C 0.0450(5) 0.8021(4) 0.5575(4) 0.0243(10) Uani 1 1 d .
H23 H -0.0352 0.7543 0.5339 0.029 Uiso 1 1 calc R
C24 C 0.0859(4) 0.8354(4) 0.4717(4) 0.0239(10) Uani 1 1 d .
C25 C 0.2056(5) 0.9057(5) 0.5062(5) 0.0331(12) Uani 1 1 d .
H25 H 0.2341 0.9269 0.4481 0.040 Uiso 1 1 calc R
C26 C 0.2820(5) 0.9441(4) 0.6261(4) 0.0294(11) Uani 1 1 d .
H26 H 0.3621 0.9916 0.6485 0.035 Uiso 1 1 calc R
C27 C 0.2421(4) 0.9136(4) 0.7156(4) 0.0210(10) Uani 1 1 d .
C28 C 0.3293(4) 0.9598(4) 0.8463(4) 0.0211(10) Uani 1 1 d .
O11 O 0.5861(4) 0.6775(3) 0.1507(3) 0.0331(8) Uani 1 1 d D
H11A H 0.668(2) 0.691(5) 0.181(5) 0.040 Uiso 1 1 d D
H11B H 0.557(5) 0.606(3) 0.140(5) 0.040 Uiso 1 1 d D
O12 O 0.0438(4) 0.1500(4) 0.9825(4) 0.0425(9) Uani 1 1 d D
H12A H 0.105(4) 0.208(4) 0.999(5) 0.051 Uiso 1 1 d D
H12B H 0.048(6) 0.091(4) 0.917(4) 0.051 Uiso 1 1 d D
O13 O 0.448(5) 0.914(3) 0.361(4) 0.40(2) Uani 0.50 1 d P

loop_
_atom_site_aniso_label
_atom_site_aniso_U_11
_atom_site_aniso_U_22
_atom_site_aniso_U_33
_atom_site_aniso_U_23
_atom_site_aniso_U_13
_atom_site_aniso_U_12
Nd1 0.01985(13) 0.01495(13) 0.01766(13) 0.00607(9) 0.00587(9) 0.00115(9)
S1 0.0256(6) 0.0310(7) 0.0198(6) 0.0068(5) 0.0081(5) 0.0094(5)
N1 0.031(2) 0.032(2) 0.031(2) 0.0110(19) 0.0083(19) -0.0024(19)
N2 0.029(2) 0.022(2) 0.027(2) 0.0085(18) 0.0035(18) 0.0020(17)
O1 0.044(2) 0.0210(19) 0.055(2) 0.0143(17) 0.0317(19) 0.0056(16)
O2 0.0299(18) 0.0305(19) 0.0255(17) 0.0090(15) 0.0147(15) 0.0025(15)
O3 0.0224(18) 0.0232(18) 0.0315(18) 0.0068(15) 0.0051(15) 0.0051(14)
O4 0.0321(19) 0.0201(19) 0.044(2) 0.0038(16) 0.0162(17) 0.0021(15)
O5 0.089(4) 0.041(3) 0.051(3) 0.009(2) 0.031(2) -0.025(2)
O6 0.052(2) 0.039(2) 0.033(2) 0.0088(17) 0.0212(19) -0.0042(18)
O7 0.036(2) 0.0275(19) 0.0280(18) 0.0135(15) 0.0053(15) 0.0098(15)
O8 0.049(2) 0.022(2) 0.033(2) 0.0076(16) -0.0036(17) -0.0046(16)
O9 0.0221(18) 0.055(2) 0.0233(18) 0.0078(17) 0.0071(15) 0.0049(16)
O10 0.050(2) 0.033(2) 0.0257(18) 0.0120(16) 0.0138(17) 0.0198(17)
C1 0.038(3) 0.044(4) 0.053(4) 0.020(3) 0.015(3) -0.003(3)
C2 0.050(4) 0.052(4) 0.071(5) 0.031(4) 0.025(3) -0.001(3)
C3 0.065(4) 0.058(4) 0.057(4) 0.035(3) 0.036(4) 0.011(3)
C4 0.058(4) 0.049(4) 0.034(3) 0.022(3) 0.026(3) 0.017(3)
C5 0.081(5) 0.073(5) 0.040(4) 0.027(3) 0.036(4) 0.018(4)
C6 0.085(5) 0.073(5) 0.024(3) 0.014(3) 0.016(3) 0.010(4)
C7 0.052(4) 0.037(3) 0.021(3) 0.006(2) 0.004(2) 0.006(3)
C8 0.067(4) 0.047(4) 0.024(3) 0.003(3) -0.007(3) 0.000(3)
C9 0.047(4) 0.039(3) 0.043(3) 0.007(3) -0.005(3) -0.010(3)
C10 0.039(3) 0.032(3) 0.033(3) 0.008(2) 0.002(2) -0.004(2)
C11 0.039(3) 0.024(3) 0.021(2) 0.008(2) 0.009(2) 0.010(2)
C12 0.035(3) 0.032(3) 0.029(3) 0.015(2) 0.018(2) 0.011(2)
C13 0.026(3) 0.028(3) 0.029(3) 0.017(2) 0.012(2) 0.010(2)
C14 0.019(2) 0.021(2) 0.022(2) 0.0076(19) 0.0069(19) 0.0028(18)
C15 0.025(2) 0.020(2) 0.025(2) 0.007(2) 0.008(2) 0.0035(19)
C16 0.021(2) 0.027(3) 0.015(2) 0.0066(19) 0.0060(18) 0.0062(19)
C17 0.028(3) 0.029(3) 0.028(3) 0.009(2) 0.014(2) -0.001(2)
C18 0.035(3) 0.019(2) 0.027(3) 0.007(2) 0.014(2) 0.002(2)
C19 0.022(2) 0.022(2) 0.023(2) 0.008(2) 0.0096(19) 0.0036(19)
C20 0.031(3) 0.021(3) 0.025(2) 0.011(2) 0.015(2) 0.008(2)
C21 0.035(3) 0.033(3) 0.025(3) 0.009(2) 0.010(2) 0.001(2)
C22 0.028(3) 0.017(2) 0.021(2) 0.0077(19) 0.010(2) 0.0039(19)
C23 0.024(2) 0.019(2) 0.028(3) 0.007(2) 0.008(2) -0.0005(19)
C24 0.025(3) 0.022(3) 0.022(2) 0.005(2) 0.006(2) 0.005(2)
C25 0.033(3) 0.040(3) 0.030(3) 0.014(2) 0.013(2) 0.000(2)
C26 0.027(3) 0.028(3) 0.032(3) 0.009(2) 0.010(2) -0.002(2)
C27 0.023(2) 0.015(2) 0.022(2) 0.0035(19) 0.0050(19) 0.0032(18)
C28 0.017(2) 0.021(3) 0.026(2) 0.007(2) 0.0063(19) 0.0026(18)
O11 0.031(2) 0.034(2) 0.034(2) 0.0179(18) 0.0018(17) -0.0006(17)
O12 0.043(2) 0.045(3) 0.038(2) 0.0105(19) 0.015(2) -0.0037(19)
O13 0.60(7) 0.27(4) 0.38(5) 0.09(3) 0.27(5) 0.09(4)

loop_
_atom_type_symbol
_atom_type_description
_atom_type_scat_dispersion_real
_atom_type_scat_dispersion_imag
_atom_type_scat_source
C C 0.0033 0.0016 'International Tables Vol C Tables 4.2.6.8 and 6.1.1.4'
H H 0.0000 0.0000 'International Tables Vol C Tables 4.2.6.8 and 6.1.1.4'
N N 0.0061 0.0033 'International Tables Vol C Tables 4.2.6.8 and 6.1.1.4'
Nd Nd -0.1943 3.0179 'International Tables Vol C Tables 4.2.6.8 and 6.1.1.4'
O O 0.0106 0.0060 'International Tables Vol C Tables 4.2.6.8 and 6.1.1.4'
S S 0.1246 0.1234 'International Tables Vol C Tables 4.2.6.8 and 6.1.1.4'

loop_
_geom_angle_atom_site_label_1
_geom_angle_atom_site_label_2
_geom_angle_atom_site_label_3
_geom_angle
_geom_angle_site_symmetry_1
_geom_angle_site_symmetry_3
O8 Nd1 O7 84.67(12) 2_676 1_554
O8 Nd1 O2 136.96(12) 2_676 .
O7 Nd1 O2 96.46(11) 1_554 .
O8 Nd1 O3 126.17(12) 2_676 2_665
O7 Nd1 O3 141.19(11) 1_554 2_665
O2 Nd1 O3 76.96(10) . 2_665
O8 Nd1 O1 87.62(13) 2_676 .
O7 Nd1 O1 74.29(11) 1_554 .
O2 Nd1 O1 52.18(11) . .
O3 Nd1 O1 123.80(10) 2_665 .
O8 Nd1 O11 80.31(11) 2_676 .
O7 Nd1 O11 140.54(12) 1_554 .
O2 Nd1 O11 71.77(11) . .
O3 Nd1 O11 74.30(11) 2_665 .
O1 Nd1 O11 68.84(12) . .
O8 Nd1 O4 75.97(12) 2_676 2_665
O7 Nd1 O4 141.51(11) 1_554 2_665
O2 Nd1 O4 120.39(10) . 2_665
O3 Nd1 O4 50.74(10) 2_665 2_665
O1 Nd1 O4 136.26(11) . 2_665
O11 Nd1 O4 68.56(11) . 2_665
O8 Nd1 N2 143.21(12) 2_676 .
O7 Nd1 N2 72.13(11) 1_554 .
O2 Nd1 N2 75.26(11) . .
O3 Nd1 N2 69.20(11) 2_665 .
O1 Nd1 N2 111.95(12) . .
O11 Nd1 N2 135.12(12) . .
O4 Nd1 N2 104.90(11) 2_665 .
O8 Nd1 N1 84.71(12) 2_676 .
O7 Nd1 N1 72.73(12) 1_554 .
O2 Nd1 N1 136.82(11) . .
O3 Nd1 N1 86.09(12) 2_665 .
O1 Nd1 N1 146.67(12) . .
O11 Nd1 N1 140.70(12) . .
O4 Nd1 N1 72.62(12) 2_665 .
N2 Nd1 N1 61.59(12) . .
O8 Nd1 C20 101.17(13) 2_676 2_665
O7 Nd1 C20 149.73(12) 1_554 2_665
O2 Nd1 C20 98.90(12) . 2_665
O3 Nd1 C20 25.30(11) 2_665 2_665
O1 Nd1 C20 135.09(11) . 2_665
O11 Nd1 C20 69.47(12) . 2_665
O4 Nd1 C20 25.44(11) 2_665 2_665
N2 Nd1 C20 86.79(13) . 2_665
N1 Nd1 C20 78.23(12) . 2_665
O10 S1 O9 120.5(2) . .
O10 S1 C16 107.4(2) . .
O9 S1 C16 108.7(2) . .
O10 S1 C24 107.1(2) . .
O9 S1 C24 107.6(2) . .
C16 S1 C24 104.3(2) . .
C1 N1 C12 118.0(5) . .
C1 N1 Nd1 121.7(4) . .
C12 N1 Nd1 120.2(3) . .
C10 N2 C11 117.1(4) . .
C10 N2 Nd1 122.2(3) . .
C11 N2 Nd1 120.7(3) . .
C13 O1 Nd1 91.3(3) . .
C13 O2 Nd1 92.8(3) . .
C20 O3 Nd1 96.1(3) . 2_665
C20 O4 Nd1 90.8(3) . 2_665
C21 O6 H6 109.5 . .
C28 O7 Nd1 154.3(3) . 1_556
C28 O8 Nd1 155.8(3) . 2_676
N1 C1 C2 124.1(6) . .
N1 C1 H1 118.0 . .
C2 C1 H1 118.0 . .
C3 C2 C1 118.1(6) . .
C3 C2 H2 121.0 . .
C1 C2 H2 121.0 . .
C2 C3 C4 120.1(5) . .
C2 C3 H3 119.9 . .
C4 C3 H3 119.9 . .
C3 C4 C12 117.6(5) . .
C3 C4 C5 123.0(5) . .
C12 C4 C5 119.4(6) . .
C6 C5 C4 121.4(6) . .
C6 C5 H5 119.3 . .
C4 C5 H5 119.3 . .
C5 C6 C7 120.8(6) . .
C5 C6 H6A 119.6 . .
C7 C6 H6A 119.6 . .
C8 C7 C11 117.8(5) . .
C8 C7 C6 122.6(5) . .
C11 C7 C6 119.5(5) . .
C9 C8 C7 119.2(5) . .
C9 C8 H8 120.4 . .
C7 C8 H8 120.4 . .
C8 C9 C10 118.7(6) . .
C8 C9 H9 120.6 . .
C10 C9 H9 120.6 . .
N2 C10 C9 125.1(5) . .
N2 C10 H10 117.5 . .
C9 C10 H10 117.5 . .
N2 C11 C7 122.1(5) . .
N2 C11 C12 118.0(4) . .
C7 C11 C12 119.9(5) . .
N1 C12 C4 121.9(5) . .
N1 C12 C11 119.1(4) . .
C4 C12 C11 119.0(5) . .
O1 C13 O2 122.3(4) . .
O1 C13 C14 119.0(4) . .
O2 C13 C14 118.7(4) . .
C15 C14 C19 118.9(4) . .
C15 C14 C13 117.4(4) . .
C19 C14 C13 123.6(4) . .
C16 C15 C14 120.6(4) . .
C16 C15 H15 119.7 . .
C14 C15 H15 119.7 . .
C15 C16 C17 120.4(4) . .
C15 C16 S1 118.9(4) . .
C17 C16 S1 120.6(3) . .
C18 C17 C16 119.1(4) . .
C18 C17 H17 120.5 . .
C16 C17 H17 120.5 . .
C17 C18 C19 121.2(4) . .
C17 C18 H18 119.4 . .
C19 C18 H18 119.4 . .
C18 C19 C14 119.3(4) . .
C18 C19 C20 117.2(4) . .
C14 C19 C20 122.7(4) . .
O4 C20 O3 122.4(4) . .
O4 C20 C19 119.6(4) . .
O3 C20 C19 117.8(4) . .
O4 C20 Nd1 63.8(2) . 2_665
O3 C20 Nd1 58.6(2) . 2_665
C19 C20 Nd1 173.4(3) . 2_665
O5 C21 O6 123.8(5) . .
O5 C21 C22 122.5(5) . .
O6 C21 C22 113.5(4) . .
C23 C22 C27 119.9(4) . .
C23 C22 C21 116.0(4) . .
C27 C22 C21 124.0(4) . .
C24 C23 C22 120.5(4) . .
C24 C23 H23 119.8 . .
C22 C23 H23 119.8 . .
C23 C24 C25 120.0(4) . .
C23 C24 S1 119.4(4) . .
C25 C24 S1 120.5(4) . .
C26 C25 C24 119.8(5) . .
C26 C25 H25 120.1 . .
C24 C25 H25 120.1 . .
C25 C26 C27 121.5(5) . .
C25 C26 H26 119.2 . .
C27 C26 H26 119.3 . .
C26 C27 C22 118.3(4) . .
C26 C27 C28 119.2(4) . .
C22 C27 C28 122.5(4) . .
O7 C28 O8 125.6(4) . .
O7 C28 C27 118.3(4) . .
O8 C28 C27 116.1(4) . .
Nd1 O11 H11A 113(4) . .
Nd1 O11 H11B 115(4) . .
H11A O11 H11B 113(5) . .
H12A O12 H12B 108(6) . .

loop_
_geom_bond_atom_site_label_1
_geom_bond_atom_site_label_2
_geom_bond_distance
_geom_bond_site_symmetry_2
Nd1 O8 2.356(3) 2_676
Nd1 O7 2.393(3) 1_554
Nd1 O2 2.485(3) .
Nd1 O3 2.514(3) 2_665
Nd1 O1 2.530(3) .
Nd1 O11 2.572(3) .
Nd1 O4 2.628(3) 2_665
Nd1 N2 2.661(4) .
Nd1 N1 2.668(4) .
Nd1 C20 2.929(5) 2_665
S1 O10 1.438(4) .
S1 O9 1.442(4) .
S1 C16 1.770(5) .
S1 C24 1.773(5) .
N1 C1 1.322(7) .
N1 C12 1.355(6) .
N2 C10 1.319(6) .
N2 C11 1.365(6) .
O1 C13 1.247(6) .
O2 C13 1.271(5) .
O3 C20 1.259(6) .
O3 Nd1 2.514(3) 2_665
O4 C20 1.258(6) .
O4 Nd1 2.628(3) 2_665
O5 C21 1.209(6) .
O6 C21 1.316(6) .
O6 H6 0.8200 .
O7 C28 1.235(5) .
O7 Nd1 2.393(3) 1_556
O8 C28 1.248(5) .
O8 Nd1 2.356(3) 2_676
C1 C2 1.399(8) .
C1 H1 0.9300 .
C2 C3 1.369(9) .
C2 H2 0.9300 .
C3 C4 1.396(9) .
C3 H3 0.9300 .
C4 C12 1.423(7) .
C4 C5 1.442(9) .
C5 C6 1.338(9) .
C5 H5 0.9300 .
C6 C7 1.437(8) .
C6 H6A 0.9300 .
C7 C8 1.402(8) .
C7 C11 1.418(7) .
C8 C9 1.371(8) .
C8 H8 0.9300 .
C9 C10 1.380(7) .
C9 H9 0.9300 .
C10 H10 0.9300 .
C11 C12 1.428(7) .
C13 C14 1.503(6) .
C14 C15 1.387(6) .
C14 C19 1.399(6) .
C15 C16 1.377(6) .
C15 H15 0.9300 .
C16 C17 1.387(6) .
C17 C18 1.373(6) .
C17 H17 0.9300 .
C18 C19 1.387(6) .
C18 H18 0.9300 .
C19 C20 1.513(6) .
C20 Nd1 2.929(5) 2_665
C21 C22 1.502(6) .
C22 C23 1.391(6) .
C22 C27 1.398(6) .
C23 C24 1.381(6) .
C23 H23 0.9300 .
C24 C25 1.384(7) .
C25 C26 1.369(7) .
C25 H25 0.9300 .
C26 C27 1.399(6) .
C26 H26 0.9300 .
C27 C28 1.506(6) .
O11 H11A 0.84(2) .
O11 H11B 0.84(2) .
O12 H12A 0.86(2) .
O12 H12B 0.87(2) .

loop_
_geom_torsion_atom_site_label_1
_geom_torsion_atom_site_label_2
_geom_torsion_atom_site_label_3
_geom_torsion_atom_site_label_4
_geom_torsion
_geom_torsion_site_symmetry_1
_geom_torsion_site_symmetry_4
O8 Nd1 N1 C1 12.6(4) 2_676 .
O7 Nd1 N1 C1 98.7(4) 1_554 .
O2 Nd1 N1 C1 179.5(4) . .
O3 Nd1 N1 C1 -114.3(4) 2_665 .
O1 Nd1 N1 C1 90.1(5) . .
O11 Nd1 N1 C1 -55.0(5) . .
O4 Nd1 N1 C1 -64.3(4) 2_665 .
N2 Nd1 N1 C1 177.3(5) . .
C20 Nd1 N1 C1 -90.0(4) 2_665 .
O8 Nd1 N1 C12 -170.7(4) 2_676 .
O7 Nd1 N1 C12 -84.7(4) 1_554 .
O2 Nd1 N1 C12 -3.8(4) . .
O3 Nd1 N1 C12 62.4(4) 2_665 .
O1 Nd1 N1 C12 -93.2(4) . .
O11 Nd1 N1 C12 121.6(4) . .
O4 Nd1 N1 C12 112.4(4) 2_665 .
N2 Nd1 N1 C12 -6.0(3) . .
C20 Nd1 N1 C12 86.7(4) 2_665 .
O8 Nd1 N2 C10 -150.5(4) 2_676 .
O7 Nd1 N2 C10 -97.0(4) 1_554 .
O2 Nd1 N2 C10 5.0(4) . .
O3 Nd1 N2 C10 86.4(4) 2_665 .
O1 Nd1 N2 C10 -32.9(4) . .
O11 Nd1 N2 C10 48.7(4) . .
O4 Nd1 N2 C10 123.1(4) 2_665 .
N1 Nd1 N2 C10 -176.6(4) . .
C20 Nd1 N2 C10 105.0(4) 2_665 .
O8 Nd1 N2 C11 30.5(4) 2_676 .
O7 Nd1 N2 C11 84.1(3) 1_554 .
O2 Nd1 N2 C11 -174.0(4) . .
O3 Nd1 N2 C11 -92.6(3) 2_665 .
O1 Nd1 N2 C11 148.2(3) . .
O11 Nd1 N2 C11 -130.3(3) . .
O4 Nd1 N2 C11 -55.8(3) 2_665 .
N1 Nd1 N2 C11 4.5(3) . .
C20 Nd1 N2 C11 -73.9(3) 2_665 .
O8 Nd1 O1 C13 -156.7(3) 2_676 .
O7 Nd1 O1 C13 118.2(3) 1_554 .
O2 Nd1 O1 C13 6.7(2) . .
O3 Nd1 O1 C13 -23.6(3) 2_665 .
O11 Nd1 O1 C13 -76.1(3) . .
O4 Nd1 O1 C13 -89.9(3) 2_665 .
N2 Nd1 O1 C13 55.4(3) . .
N1 Nd1 O1 C13 126.7(3) . .
C20 Nd1 O1 C13 -53.2(3) 2_665 .
O8 Nd1 O2 C13 18.1(3) 2_676 .
O7 Nd1 O2 C13 -70.9(3) 1_554 .
O3 Nd1 O2 C13 147.9(3) 2_665 .
O1 Nd1 O2 C13 -6.6(2) . .
O11 Nd1 O2 C13 70.4(3) . .
O4 Nd1 O2 C13 120.6(2) 2_665 .
N2 Nd1 O2 C13 -140.5(3) . .
N1 Nd1 O2 C13 -142.5(3) . .
C20 Nd1 O2 C13 135.2(3) 2_665 .
C12 N1 C1 C2 -3.3(8) . .
Nd1 N1 C1 C2 173.5(4) . .
N1 C1 C2 C3 1.8(10) . .
C1 C2 C3 C4 1.9(10) . .
C2 C3 C4 C12 -3.7(9) . .
C2 C3 C4 C5 177.0(6) . .
C3 C4 C5 C6 -178.2(7) . .
C12 C4 C5 C6 2.5(10) . .
C4 C5 C6 C7 -1.3(11) . .
C5 C6 C7 C8 178.5(6) . .
C5 C6 C7 C11 -0.8(10) . .
C11 C7 C8 C9 -0.6(9) . .
C6 C7 C8 C9 -180.0(6) . .
C7 C8 C9 C10 -1.0(9) . .
C11 N2 C10 C9 -0.5(8) . .
Nd1 N2 C10 C9 -179.4(4) . .
C8 C9 C10 N2 1.7(9) . .
C10 N2 C11 C7 -1.3(7) . .
Nd1 N2 C11 C7 177.7(4) . .
C10 N2 C11 C12 178.1(5) . .
Nd1 N2 C11 C12 -2.9(6) . .
C8 C7 C11 N2 1.9(8) . .
C6 C7 C11 N2 -178.8(5) . .
C8 C7 C11 C12 -177.6(5) . .
C6 C7 C11 C12 1.8(8) . .
C1 N1 C12 C4 1.2(8) . .
Nd1 N1 C12 C4 -175.6(4) . .
C1 N1 C12 C11 -175.8(5) . .
Nd1 N1 C12 C11 7.4(6) . .
C3 C4 C12 N1 2.2(8) . .
C5 C4 C12 N1 -178.4(5) . .
C3 C4 C12 C11 179.2(5) . .
C5 C4 C12 C11 -1.4(8) . .
N2 C11 C12 N1 -3.0(7) . .
C7 C11 C12 N1 176.5(5) . .
N2 C11 C12 C4 179.9(4) . .
C7 C11 C12 C4 -0.6(7) . .
Nd1 O1 C13 O2 -12.3(5) . .
Nd1 O1 C13 C14 168.4(4) . .
Nd1 O2 C13 O1 12.6(5) . .
Nd1 O2 C13 C14 -168.1(3) . .
O1 C13 C14 C15 25.7(6) . .
O2 C13 C14 C15 -153.7(4) . .
O1 C13 C14 C19 -156.1(4) . .
O2 C13 C14 C19 24.6(6) . .
C19 C14 C15 C16 -3.4(6) . .
C13 C14 C15 C16 175.0(4) . .
C14 C15 C16 C17 -2.3(7) . .
C14 C15 C16 S1 174.8(3) . .
O10 S1 C16 C15 23.3(4) . .
O9 S1 C16 C15 155.3(3) . .
C24 S1 C16 C15 -90.1(4) . .
O10 S1 C16 C17 -159.6(4) . .
O9 S1 C16 C17 -27.6(4) . .
C24 S1 C16 C17 87.0(4) . .
C15 C16 C17 C18 4.1(7) . .
S1 C16 C17 C18 -172.9(4) . .
C16 C17 C18 C19 -0.3(7) . .
C17 C18 C19 C14 -5.4(7) . .
C17 C18 C19 C20 165.1(4) . .
C15 C14 C19 C18 7.1(6) . .
C13 C14 C19 C18 -171.1(4) . .
C15 C14 C19 C20 -162.8(4) . .
C13 C14 C19 C20 19.0(7) . .
Nd1 O4 C20 O3 0.3(4) 2_665 .
Nd1 O4 C20 C19 -173.5(4) 2_665 .
Nd1 O3 C20 O4 -0.3(5) 2_665 .
Nd1 O3 C20 C19 173.6(3) 2_665 .
C18 C19 C20 O4 45.6(6) . .
C14 C19 C20 O4 -144.3(4) . .
C18 C19 C20 O3 -128.5(5) . .
C14 C19 C20 O3 41.5(6) . .
C18 C19 C20 Nd1 -73(3) . 2_665
C14 C19 C20 Nd1 97(3) . 2_665
O5 C21 C22 C23 40.7(7) . .
O6 C21 C22 C23 -133.9(5) . .
O5 C21 C22 C27 -143.5(6) . .
O6 C21 C22 C27 41.9(7) . .
C27 C22 C23 C24 1.4(7) . .
C21 C22 C23 C24 177.4(4) . .
C22 C23 C24 C25 0.5(7) . .
C22 C23 C24 S1 -175.4(3) . .
O10 S1 C24 C23 136.0(4) . .
O9 S1 C24 C23 5.0(4) . .
C16 S1 C24 C23 -110.4(4) . .
O10 S1 C24 C25 -39.8(5) . .
O9 S1 C24 C25 -170.8(4) . .
C16 S1 C24 C25 73.8(4) . .
C23 C24 C25 C26 -1.3(7) . .
S1 C24 C25 C26 174.5(4) . .
C24 C25 C26 C27 0.2(8) . .
C25 C26 C27 C22 1.6(7) . .
C25 C26 C27 C28 -179.2(4) . .
C23 C22 C27 C26 -2.4(7) . .
C21 C22 C27 C26 -178.1(4) . .
C23 C22 C27 C28 178.5(4) . .
C21 C22 C27 C28 2.8(7) . .
Nd1 O7 C28 O8 -83.7(9) 1_556 .
Nd1 O7 C28 C27 95.2(7) 1_556 .
Nd1 O8 C28 O7 16.3(12) 2_676 .
Nd1 O8 C28 C27 -162.6(6) 2_676 .
C26 C27 C28 O7 -127.2(5) . .
C22 C27 C28 O7 51.9(6) . .
C26 C27 C28 O8 51.8(6) . .
C22 C27 C28 O8 -129.1(5) . .
